data_7051137
loop_
_publ_author_name
'Zhang Yu-hua'
'Yuan Jian-chao'
'Yin Yuan-qi'
'Zhou Zhong-yuan'
'Albert S. C. Chan'

_publ_section_title
;
 Synthesis and reactions of chiral clusters containing an SRuCoMo core
;
_journal_issue 7
_journal_name_full 'New J. Chem.'
_journal_page_first 939
_journal_page_last 944
_journal_paper_doi 10.1039/b102368n
_journal_volume 25
_journal_year 2001
_chemical_compound_source
;
;
_chemical_formula_moiety 'Ru1 Mo1 Co1 S1 O10 C16 H9'
_chemical_formula_sum 'C16 H9 Co Mo O10 Ru S'
_chemical_formula_weight 649.24
_chemical_name_systematic ?
_space_group_IT_number 14
_symmetry_cell_setting monoclinic
_symmetry_space_group_name_Hall '-P 2yn'
_symmetry_space_group_name_H-M 'P 1 21/n 1'
_atom_type_scat_source 'International Tables for X-Ray Crystallography Vol.IV '
_audit_creation_date 04-SEP-97
_audit_creation_method from_GCIF_by_our_laboratory
_cell_angle_alpha 90
_cell_angle_beta 92.70(2)
_cell_angle_gamma 90
_cell_formula_units_Z 4
_cell_length_a 10.075(1)
_cell_length_b 9.034(2)
_cell_length_c 22.973(7)
_cell_measurement_reflns_used 25
_cell_measurement_temperature 296
_cell_measurement_theta_max 14.46
_cell_measurement_theta_min 13.11
_cell_volume 2088.6(8)
_computing_cell_refinement 'CAD4 (Enraf-Nonius)'
_computing_data_collection 'CAD4 (Enraf-Nonius)'
_computing_data_reduction PROCESS(TEXSAN)
_computing_molecular_graphics 'ORTEP (1989)'
_computing_publication_material GCIF_by_Our_laboratory
_computing_structure_refinement LS(TEXSAN)
_computing_structure_solution MITHRIL
_diffrn_measurement_device 'Enraf Nonius CAD4'
_diffrn_measurement_method \w/2\q
_diffrn_radiation_type 'Mo K\a'
_diffrn_radiation_wavelength 0.71073
_diffrn_reflns_av_R_equivalents 0.016
_diffrn_reflns_limit_h_max 12
_diffrn_reflns_limit_h_min -12
_diffrn_reflns_limit_k_max 11
_diffrn_reflns_limit_k_min 0
_diffrn_reflns_limit_l_max 28
_diffrn_reflns_limit_l_min 0
_diffrn_reflns_number 4470
_diffrn_reflns_theta_max 26.0
_diffrn_standards_decay_% 6.4
_diffrn_standards_interval_count 300
_diffrn_standards_number 3
_exptl_absorpt_coefficient_mu 2.207
_exptl_absorpt_correction_T_max 1.000
_exptl_absorpt_correction_T_min 0.677
_exptl_absorpt_correction_type 'Empirical psi scans(TEXSAN)'
_exptl_crystal_colour
;
;
_exptl_crystal_density_diffrn 2.064
_exptl_crystal_description
;
;
_exptl_crystal_size_max 0.50
_exptl_crystal_size_mid 0.40
_exptl_crystal_size_min 0.15
_refine_diff_density_max 0.41
_refine_diff_density_min -0.83
_refine_ls_abs_structure_details
;
;
_refine_ls_goodness_of_fit_obs 1.23
_refine_ls_hydrogen_treatment 'Not Refined'
_refine_ls_number_parameters 271
_refine_ls_number_reflns 3686
_refine_ls_R_factor_obs .030
_refine_ls_shift/esd_max 0.003
_refine_ls_structure_factor_coef F
_refine_ls_wR_factor_obs .042
_reflns_number_observed 3686
_reflns_number_total 4378
_reflns_observed_criterion refl_observed_if_I_>2.0_sigma(I)
_cod_data_source_file b102368n.txt
_cod_data_source_block zhy1.cif
_cod_depositor_comments
;
The following automatic conversions were performed:
'_symmetry_cell_setting' value 'Monoclinic' changed to 'monoclinic'
according to '/home/saulius/struct/CIF-dictionaries/cif_core.dic'
dictionary named 'cif_core.dic' version 2.4.1 from 2010-06-29.

Automatic conversion script
Id: cif_fix_enum 1527 2010-12-29 10:47:43Z saulius 

The following automatic conversions were performed:
data name '_geom_angle_publ_falg' replaced with
'_geom_angle_publ_flag' as specified in the replacement file
'/home/antanas/src/cod-tools/trunk/data/replacement-values/replacement_tags.lst'.

data
name '_geom_bond_publ_frag' replaced with '_geom_bond_publ_flag' as
specified in the replacement file
'/home/antanas/src/cod-tools/trunk/data/replacement-values/replacement_tags.lst'.

Automatic conversion script
Id: cif_correct_tags 5005 2017-03-03 11:38:54Z antanas 
;
_cod_original_cell_volume 2088.7(8)
_cod_original_sg_symbol_H-M P21/n
_cod_original_formula_sum 'Ru1 Mo1 Co1 S1 O10 C16 H9'
_cod_database_code 7051137
_audit_creation_record
;
;
_refine_ls_weight_scheme w=1/(\s^2^(F))

loop_
_symmetry_equiv_pos_as_xyz
x,y,z
1/2-x,1/2+y,1/2-z
-x,-y,-z
1/2+x,1/2-y,1/2+z

loop_
_atom_site_aniso_label
_atom_site_aniso_U_11
_atom_site_aniso_U_22
_atom_site_aniso_U_33
_atom_site_aniso_U_12
_atom_site_aniso_U_13
_atom_site_aniso_U_23
RU .0390(2) .0319(2) .0333(2) -.0015(1) .0020(1) .0044(1)
MO .0352(2) .0307(2) .0319(2) -.0028(1) .0057(1) .0015(1)
CO .0341(3) .0434(3) .0374(3) -.0002(2) -.0030(2) .0041(2)
S .0482(5) .0410(5) .0311(4) -.0064(4) .0031(4) -.0048(4)
O1 .056(2) .071(2) .097(3) .019(2) .028(2) -.002(2)
O2 .074(2) .060(2) .040(2) -.008(2) -.006(1) -.006(1)
O3 .097(3) .061(2) .076(2) -.037(2) -.019(2) .016(2)
O4 .062(2) .076(2) .113(3) .031(2) .002(2) .029(2)
O5 .098(3) .062(2) .042(2) -.004(2) .020(2) -.000(1)
O6 .050(2) .109(3) .140(4) -.023(2) -.003(2) .045(3)
O7 .076(2) .078(2) .069(2) .020(2) .001(2) -.023(2)
O8 .077(2) .076(2) .067(2) .005(2) -.023(2) .021(2)
O9 .051(2) .089(3) .104(3) -.003(2) -.015(2) -.033(2)
O10 .048(2) .101(3) .138(4) .001(2) .027(2) -.016(3)
C1 .046(2) .049(2) .050(2) -.004(2) .018(2) -.003(2)
C2 .039(2) .037(2) .045(2) .001(2) .006(2) -.000(2)
C3 .056(2) .047(2) .047(2) -.007(2) -.001(2) .009(2)
C4 .054(3) .043(2) .056(3) .004(2) .003(2) .008(2)
C5 .053(2) .037(2) .042(2) -.004(2) .003(2) .006(2)
C6 .039(2) .067(3) .072(3) -.004(2) -.004(2) .013(2)
C7 .048(2) .054(3) .052(2) .008(2) -.000(2) .001(2)
C8 .048(2) .056(3) .052(2) .002(2) -.009(2) .001(2)
C9 .043(2) .038(2) .055(2) -.010(2) .011(2) .007(2)
C10 .068(3) .048(2) .048(2) -.018(2) .023(2) .007(2)
C11 .086(3) .045(2) .044(2) -.017(2) -.001(2) .016(2)
C12 .059(3) .039(2) .064(3) -.007(2) -.003(2) .017(2)
C13 .055(2) .029(2) .058(2) -.010(2) .007(2) .003(2)
C14 .053(3) .050(3) .085(3) -.011(2) .012(2) .003(2)
C15 .061(4) .157(8) .171(9) -.012(4) -.042(5) -.046(7)
C16 .15(1) .24(1) .26(1) .066(9) -.13(1) -.11(1)

loop_
_atom_site_label
_atom_site_fract_x
_atom_site_fract_y
_atom_site_fract_z
_atom_site_occupancy
_atom_site_U_iso_or_equiv
_atom_site_thermal_displace_type
RU 0.24987(3) -0.05295(3) 0.14536(1) 1.0000 0.03473(9) Uani
MO 0.35513(3) 0.19301(3) 0.08385(1) 1.0000 0.03245(9) Uani
CO 0.08969(5) 0.12876(6) 0.08875(2) 1.0000 0.0384(1) Uani
S 0.2325(1) -0.0128(1) 0.04535(4) 1.0000 0.0401(2) Uani
O1 0.5976(3) -0.0236(4) 0.0811(2) 1.0000 0.074(1) Uani
O2 0.4256(3) 0.2293(4) 0.2160(1) 1.0000 0.0582(9) Uani
O3 0.0802(4) -0.3296(4) 0.1431(2) 1.0000 0.079(1) Uani
O4 0.4997(4) -0.2222(4) 0.1794(2) 1.0000 0.084(1) Uani
O5 0.1904(4) 0.0402(4) 0.2686(1) 1.0000 0.067(1) Uani
O6 -0.1320(4) -0.0702(5) 0.1091(2) 1.0000 0.100(2) Uani
O7 0.0796(4) 0.3325(4) 0.1868(2) 1.0000 0.074(1) Uani
O8 -0.0202(4) 0.3112(4) -0.0076(2) 1.0000 0.074(1) Uani
O9 0.6350(3) 0.4581(4) 0.1471(2) 1.0000 0.082(1) Uani
O10 0.7323(3) 0.3215(5) 0.0801(2) 1.0000 0.095(2) Uani
C1 0.5081(4) 0.0531(4) 0.0829(2) 1.0000 0.048(1) Uani
C2 0.3891(4) 0.2030(4) 0.1693(2) 1.0000 0.040(1) Uani
C3 0.1425(4) -0.2253(5) 0.1442(2) 1.0000 0.050(1) Uani
C4 0.4062(4) -0.1606(5) 0.1668(2) 1.0000 0.051(1) Uani
C5 0.2141(4) 0.0032(4) 0.2234(2) 1.0000 0.044(1) Uani
C6 -0.0468(4) 0.0087(6) 0.1010(2) 1.0000 0.060(1) Uani
C7 0.0867(4) 0.2528(5) 0.1483(2) 1.0000 0.052(1) Uani
C8 0.0208(4) 0.2402(5) 0.0295(2) 1.0000 0.052(1) Uani
C9 0.5042(4) 0.3775(4) 0.0690(2) 1.0000 0.045(1) Uani
C10 0.4746(5) 0.3060(5) 0.0139(2) 1.0000 0.054(1) Uani
C11 0.3424(5) 0.3346(5) -0.0019(2) 1.0000 0.059(1) Uani
C12 0.2884(4) 0.4236(5) 0.0418(2) 1.0000 0.054(1) Uani
C13 0.3876(4) 0.4484(4) 0.0860(2) 1.0000 0.047(1) Uani
C14 0.6370(5) 0.3808(5) 0.0989(2) 1.0000 0.062(1) Uani
C15 0.7610(7) 0.464(1) 0.1819(4) 1.0000 0.131(4) Uani
C16 0.739(1) 0.525(2) 0.2350(6) 1.0000 0.222(6) Uani
H1 0.53291 0.24276 -0.01265 1.0000 0.06599 Uiso
H2 0.28967 0.30884 -0.03761 1.0000 0.07019 Uiso
H3 0.20777 0.45348 0.04475 1.0000 0.06509 Uiso
H4 0.38624 0.51887 0.12598 1.0000 0.05603 Uiso
H5 0.79465 0.36656 0.18756 1.0000 0.15686 Uiso
H6 0.82328 0.52192 0.16226 1.0000 0.15686 Uiso
H7 0.82140 0.53267 0.25680 1.0000 0.26401 Uiso
H8 0.70325 0.62228 0.22907 1.0000 0.26401 Uiso
H9 0.67920 0.46642 0.25491 1.0000 0.26401 Uiso

loop_
_geom_angle_atom_site_label_1
_geom_angle_atom_site_label_2
_geom_angle_atom_site_label_3
_geom_angle
_geom_angle_site_symmetry_1
_geom_angle_site_symmetry_2
_geom_angle_site_symmetry_3
_geom_angle_publ_flag
MO RU CO 60.01(2) 1_555 . 1_555 Yes
MO RU S 53.39(3) 1_555 . 1_555 Yes
MO RU C3 148.7(1) 1_555 . 1_555 Yes
MO RU C4 101.8(1) 1_555 . 1_555 Yes
MO RU C5 110.3(1) 1_555 . 1_555 Yes
CO RU S 52.59(3) 1_555 . 1_555 Yes
CO RU C3 99.8(1) 1_555 . 1_555 Yes
CO RU C4 160.0(1) 1_555 . 1_555 Yes
CO RU C5 99.2(1) 1_555 . 1_555 Yes
S RU C3 95.6(1) 1_555 . 1_555 Yes
S RU C4 111.1(1) 1_555 . 1_555 Yes
S RU C5 151.1(1) 1_555 . 1_555 Yes
C3 RU C4 92.8(2) 1_555 . 1_555 Yes
C3 RU C5 95.7(2) 1_555 . 1_555 Yes
C4 RU C5 94.8(2) 1_555 . 1_555 Yes
RU MO CO 55.34(2) 1_555 . 1_555 Yes
RU MO S 51.63(3) 1_555 . 1_555 Yes
RU MO C1 79.5(1) 1_555 . 1_555 Yes
RU MO C2 66.2(1) 1_555 . 1_555 Yes
RU MO C9 154.6(1) 1_555 . 1_555 Yes
RU MO C10 155.5(1) 1_555 . 1_555 Yes
RU MO C11 146.1(1) 1_555 . 1_555 Yes
RU MO C12 140.9(1) 1_555 . 1_555 Yes
RU MO C13 144.3(1) 1_555 . 1_555 Yes
CO MO S 50.21(3) 1_555 . 1_555 Yes
CO MO C1 128.5(1) 1_555 . 1_555 Yes
CO MO C2 95.3(1) 1_555 . 1_555 Yes
CO MO C9 144.2(1) 1_555 . 1_555 Yes
CO MO C10 131.9(1) 1_555 . 1_555 Yes
CO MO C11 97.8(1) 1_555 . 1_555 Yes
CO MO C12 86.8(1) 1_555 . 1_555 Yes
CO MO C13 110.1(1) 1_555 . 1_555 Yes
S MO C1 83.6(1) 1_555 . 1_555 Yes
S MO C2 117.8(1) 1_555 . 1_555 Yes
S MO C9 148.2(1) 1_555 . 1_555 Yes
S MO C10 111.6(1) 1_555 . 1_555 Yes
S MO C11 96.1(1) 1_555 . 1_555 Yes
S MO C12 113.7(1) 1_555 . 1_555 Yes
S MO C13 148.4(1) 1_555 . 1_555 Yes
C1 MO C2 86.7(2) 1_555 . 1_555 Yes
C1 MO C9 86.9(2) 1_555 . 1_555 Yes
C1 MO C10 80.9(2) 1_555 . 1_555 Yes
C1 MO C11 110.3(2) 1_555 . 1_555 Yes
C1 MO C12 138.9(2) 1_555 . 1_555 Yes
C1 MO C13 121.3(2) 1_555 . 1_555 Yes
C2 MO C9 91.8(1) 1_555 . 1_555 Yes
C2 MO C10 127.1(2) 1_555 . 1_555 Yes
C2 MO C11 143.9(2) 1_555 . 1_555 Yes
C2 MO C12 113.3(2) 1_555 . 1_555 Yes
C2 MO C13 85.2(2) 1_555 . 1_555 Yes
C9 MO C10 36.7(2) 1_555 . 1_555 Yes
C9 MO C11 59.1(2) 1_555 . 1_555 Yes
C9 MO C12 58.3(1) 1_555 . 1_555 Yes
C9 MO C13 35.6(1) 1_555 . 1_555 Yes
C10 MO C11 34.8(2) 1_555 . 1_555 Yes
C10 MO C12 58.2(2) 1_555 . 1_555 Yes
C10 MO C13 59.8(2) 1_555 . 1_555 Yes
C11 MO C12 34.8(2) 1_555 . 1_555 Yes
C11 MO C13 58.7(2) 1_555 . 1_555 Yes
C12 MO C13 34.8(1) 1_555 . 1_555 Yes
RU CO MO 64.65(2) 1_555 . 1_555 Yes
RU CO S 57.11(3) 1_555 . 1_555 Yes
RU CO C6 90.1(2) 1_555 . 1_555 Yes
RU CO C7 92.6(1) 1_555 . 1_555 Yes
RU CO C8 159.1(1) 1_555 . 1_555 Yes
MO CO S 56.27(3) 1_555 . 1_555 Yes
MO CO C6 153.5(2) 1_555 . 1_555 Yes
MO CO C7 87.1(1) 1_555 . 1_555 Yes
MO CO C8 101.1(1) 1_555 . 1_555 Yes
S CO C6 104.1(2) 1_555 . 1_555 Yes
S CO C7 139.0(1) 1_555 . 1_555 Yes
S CO C8 102.6(1) 1_555 . 1_555 Yes
C6 CO C7 102.8(2) 1_555 . 1_555 Yes
C6 CO C8 100.7(2) 1_555 . 1_555 Yes
C7 CO C8 102.1(2) 1_555 . 1_555 Yes
RU S MO 74.97(3) 1_555 . 1_555 Yes
RU S CO 70.30(4) 1_555 . 1_555 Yes
MO S CO 73.52(4) 1_555 . 1_555 Yes
C14 O9 C15 115.5(5) 1_555 . 1_555 Yes
MO C1 O1 177.7(4) 1_555 . 1_555 Yes
MO C2 O2 166.9(3) 1_555 . 1_555 Yes
RU C3 O3 178.7(4) 1_555 . 1_555 Yes
RU C4 O4 178.9(4) 1_555 . 1_555 Yes
RU C5 O5 177.6(4) 1_555 . 1_555 Yes
CO C6 O6 178.5(4) 1_555 . 1_555 Yes
CO C7 O7 177.4(4) 1_555 . 1_555 Yes
CO C8 O8 178.8(4) 1_555 . 1_555 Yes
MO C9 C10 72.1(2) 1_555 . 1_555 Yes
MO C9 C13 74.2(2) 1_555 . 1_555 Yes
MO C9 C14 122.3(3) 1_555 . 1_555 Yes
C10 C9 C13 107.9(4) 1_555 . 1_555 Yes
C10 C9 C14 124.3(4) 1_555 . 1_555 Yes
C13 C9 C14 127.6(4) 1_555 . 1_555 Yes
MO C10 C9 71.2(2) 1_555 . 1_555 Yes
MO C10 C11 74.7(3) 1_555 . 1_555 Yes
C9 C10 C11 107.6(4) 1_555 . 1_555 Yes
MO C11 C10 70.5(3) 1_555 . 1_555 Yes
MO C11 C12 73.9(3) 1_555 . 1_555 Yes
C10 C11 C12 108.5(4) 1_555 . 1_555 Yes
MO C12 C11 71.3(2) 1_555 . 1_555 Yes
MO C12 C13 70.7(2) 1_555 . 1_555 Yes
C11 C12 C13 108.6(4) 1_555 . 1_555 Yes
MO C13 C9 70.2(2) 1_555 . 1_555 Yes
MO C13 C12 74.5(2) 1_555 . 1_555 Yes
C9 C13 C12 107.4(4) 1_555 . 1_555 Yes
O9 C14 O10 126.0(5) 1_555 . 1_555 Yes
O9 C14 C9 110.8(4) 1_555 . 1_555 Yes
O10 C14 C9 123.2(5) 1_555 . 1_555 Yes
O9 C15 C16 109.1(7) 1_555 . 1_555 Yes

loop_
_geom_bond_atom_site_label_1
_geom_bond_atom_site_label_2
_geom_bond_distance
_geom_bond_site_symmetry_1
_geom_bond_site_symmetry_2
_geom_bond_publ_flag
RU MO 2.8632(7) . 1_555 Yes
RU CO 2.6060(8) . 1_555 Yes
RU S 2.324(1) . 1_555 Yes
RU C3 1.896(4) . 1_555 Yes
RU C4 1.897(4) . 1_555 Yes
RU C5 1.914(4) . 1_555 Yes
MO CO 2.7440(7) . 1_555 Yes
MO S 2.380(1) . 1_555 Yes
MO C1 1.994(4) . 1_555 Yes
MO C2 1.978(4) . 1_555 Yes
MO C9 2.280(4) . 1_555 Yes
MO C10 2.293(5) . 1_555 Yes
MO C11 2.346(4) . 1_555 Yes
MO C12 2.380(4) . 1_555 Yes
MO C13 2.331(4) . 1_555 Yes
CO S 2.199(1) . 1_555 Yes
CO C6 1.784(5) . 1_555 Yes
CO C7 1.771(5) . 1_555 Yes
CO C8 1.806(4) . 1_555 Yes
O1 C1 1.139(5) . 1_555 Yes
O2 C2 1.144(5) . 1_555 Yes
O3 C3 1.132(6) . 1_555 Yes
O4 C4 1.120(6) . 1_555 Yes
O5 C5 1.128(5) . 1_555 Yes
O6 C6 1.137(6) . 1_555 Yes
O7 C7 1.144(6) . 1_555 Yes
O8 C8 1.128(6) . 1_555 Yes
O9 C14 1.310(7) . 1_555 Yes
O9 C15 1.468(8) . 1_555 Yes
O10 C14 1.197(6) . 1_555 Yes
C9 C10 1.440(6) . 1_555 Yes
C9 C13 1.410(6) . 1_555 Yes
C9 C14 1.476(6) . 1_555 Yes
C10 C11 1.388(7) . 1_555 Yes
C11 C12 1.414(6) . 1_555 Yes
C12 C13 1.409(6) . 1_555 Yes
C15 C16 1.37(2) . 1_555 Yes
